data_4125913
loop_
_publ_author_name
'Winterfeld, Kim A.'
'Lavarda, Giulia'
'Guilleme, Julia'
'Sekita, Michael'
'Guldi, Dirk M.'
'Torres, Tom\'as'
'Bottari, Giovanni'

_publ_section_title
;
 Subphthalocyanines Axially Substituted with a
 Tetracyanobuta-1,3-diene-Aniline Moiety: Synthesis, Structure, and
 Physicochemical Properties.
;
_journal_issue 15
_journal_name_full 'Journal of the American Chemical Society'
_journal_page_first 5520
_journal_page_last 5529
_journal_paper_doi 10.1021/jacs.7b01460
_journal_volume 139
_journal_year 2017
_chemical_formula_sum 'C40.5 H10.5 B Cl1.5 F12 N11'
_chemical_formula_weight 943.08
_chemical_name_common TCNE-05
_space_group_crystal_system monoclinic
_space_group_IT_number 14
_space_group_name_Hall '-P 2yn'
_space_group_name_H-M_alt 'P 1 21/n 1'
_symmetry_space_group_name_Hall '-P 2yn'
_symmetry_space_group_name_H-M 'P 1 21/n 1'
_atom_sites_solution_hydrogens geom
_atom_sites_solution_primary direct
_atom_sites_solution_secondary difmap
_cell_angle_alpha 90
_cell_angle_beta 117.894(2)
_cell_angle_gamma 90
_cell_formula_units_Z 4
_cell_length_a 16.4663(7)
_cell_length_b 17.0450(6)
_cell_length_c 16.9234(7)
_cell_measurement_reflns_used 2673
_cell_measurement_temperature 296.(2)
_cell_measurement_theta_max 18.1459
_cell_measurement_theta_min 2.3655
_cell_volume 4198.0(3)
_computing_cell_refinement 'SAINT V7.68A (Bruker AXS, 2009)'
_computing_data_collection 'Bruker Instrument Service v2010.9.0.0'
_computing_data_reduction 'SAINT V7.68A (Bruker AXS, 2009)'
_computing_structure_refinement 'SHELXL-97 (Sheldrick, 2008)'
_computing_structure_solution 'SHELXS-97 (Sheldrick, 2008)'
_diffrn_ambient_temperature 296.(2)
_diffrn_detector_area_resol_mean 8.3333
_diffrn_measured_fraction_theta_full 1.000
_diffrn_measured_fraction_theta_max 1.000
_diffrn_measurement_device_type 'Bruker Kappa Apex II'
_diffrn_radiation_wavelength 0.71073
_diffrn_reflns_av_R_equivalents 0.1643
_diffrn_reflns_av_sigmaI/netI 0.1353
_diffrn_reflns_limit_h_max 19
_diffrn_reflns_limit_h_min -19
_diffrn_reflns_limit_k_max 20
_diffrn_reflns_limit_k_min -20
_diffrn_reflns_limit_l_max 20
_diffrn_reflns_limit_l_min -20
_diffrn_reflns_number 63993
_diffrn_reflns_theta_full 25.35
_diffrn_reflns_theta_max 25.35
_diffrn_reflns_theta_min 1.42
_exptl_absorpt_coefficient_mu 0.222
_exptl_absorpt_correction_T_max 0.99
_exptl_absorpt_correction_T_min 0.85
_exptl_absorpt_correction_type multi-scan
_exptl_absorpt_process_details sadabs
_exptl_crystal_colour 'intense pink'
_exptl_crystal_density_diffrn 1.492
_exptl_crystal_density_method 'not measured'
_exptl_crystal_description plate
_exptl_crystal_F_000 1876
_exptl_crystal_size_max 0.160
_exptl_crystal_size_mid 0.160
_exptl_crystal_size_min 0.040
_refine_diff_density_max 1.273
_refine_diff_density_min -0.406
_refine_ls_extinction_coef 0.0127(19)
_refine_ls_extinction_method none
_refine_ls_goodness_of_fit_ref 1.051
_refine_ls_hydrogen_treatment refxyz
_refine_ls_matrix_type full
_refine_ls_number_parameters 617
_refine_ls_number_reflns 7693
_refine_ls_number_restraints 0
_refine_ls_restrained_S_all 1.051
_refine_ls_R_factor_all 0.2400
_refine_ls_R_factor_gt 0.1031
_refine_ls_shift/su_max 0.000
_refine_ls_shift/su_mean 0.000
_refine_ls_structure_factor_coef Fsqd
_refine_ls_weighting_details 'calc w=1/[\s^2^(Fo^2^)+(0.2000P)^2^+0.0000P] where P=(Fo^2^+2Fc^2^)/3'
_refine_ls_weighting_scheme calc
_refine_ls_wR_factor_gt 0.2840
_refine_ls_wR_factor_ref 0.3700
_reflns_number_gt 3067
_reflns_number_total 7693
_reflns_threshold_expression >2sigma(I)
_cod_data_source_file ja7b01460_si_005.cif
_cod_data_source_block I
_cod_depositor_comments 'Adding full bibliography for 4125913.cif.'
_cod_original_formula_sum 'C40.50 H10.50 B Cl1.50 F12 N11'
_cod_database_code 4125913

loop_
_space_group_symop_operation_xyz
'x, y, z'
'-x+1/2, y+1/2, -z+1/2'
'-x, -y, -z'
'x-1/2, -y-1/2, z-1/2'

loop_
_atom_site_type_symbol
_atom_site_label
_atom_site_fract_x
_atom_site_fract_y
_atom_site_fract_z
_atom_site_U_iso_or_equiv
_atom_site_adp_type
_atom_site_calc_flag
_atom_site_refinement_flags
_atom_site_occupancy
B B1 0.7934(6) 0.2410(5) 0.9292(5) 0.039(2) Uani d . 1
C C1 0.9320(5) 0.1526(4) 0.9846(4) 0.0377(17) Uani d . 1
C C2 1.0095(5) 0.1475(4) 0.9691(5) 0.0412(18) Uani d . 1
C C3 1.0815(5) 0.0937(4) 0.9950(5) 0.0448(19) Uani d . 1
C C4 1.1459(6) 0.1028(5) 0.9657(6) 0.057(2) Uani d . 1
C C5 1.1417(6) 0.1655(5) 0.9130(6) 0.057(2) Uani d . 1
C C6 1.0729(5) 0.2215(4) 0.8895(5) 0.052(2) Uani d . 1
C C7 1.0083(5) 0.2139(4) 0.9170(5) 0.0426(18) Uani d . 1
C C8 0.9321(5) 0.2620(4) 0.9080(5) 0.0419(18) Uani d . 1
C C9 0.8543(5) 0.3702(4) 0.9166(4) 0.0414(18) Uani d . 1
C C10 0.8452(5) 0.4507(4) 0.9392(5) 0.048(2) Uani d . 1
C C11 0.8785(5) 0.5216(5) 0.9313(5) 0.051(2) Uani d . 1
C C12 0.8551(6) 0.5889(4) 0.9617(5) 0.055(2) Uani d . 1
C C13 0.8025(6) 0.5857(4) 1.0015(5) 0.055(2) Uani d . 1
C C14 0.7684(6) 0.5175(5) 1.0144(5) 0.055(2) Uani d . 1
C C15 0.7910(5) 0.4480(4) 0.9840(5) 0.052(2) Uani d . 1
C C16 0.7701(5) 0.3661(4) 0.9912(5) 0.0439(19) Uani d . 1
C C17 0.7617(5) 0.2542(4) 1.0588(5) 0.0459(19) Uani d . 1
C C18 0.7791(5) 0.2068(4) 1.1373(5) 0.050(2) Uani d . 1
C C19 0.7636(6) 0.2196(5) 1.2095(6) 0.063(2) Uani d . 1
C C20 0.7989(7) 0.1676(6) 1.2790(7) 0.076(3) Uani d . 1
C C21 0.8476(7) 0.1023(5) 1.2773(6) 0.071(3) Uani d . 1
C C22 0.8648(6) 0.0887(5) 1.2066(6) 0.057(2) Uani d . 1
C C23 0.8302(5) 0.1409(4) 1.1348(5) 0.0432(18) Uani d . 1
C C24 0.8447(5) 0.1473(4) 1.0583(5) 0.0453(19) Uani d . 1
C C25 0.7089(5) 0.2075(4) 0.8336(5) 0.0411(18) Uani d . 1
C C26 0.6274(5) 0.2418(5) 0.7876(5) 0.056(2) Uani d . 1
C C27 0.5534(6) 0.2118(5) 0.7050(6) 0.062(2) Uani d . 1
C C28 0.6008(6) 0.3158(6) 0.8137(6) 0.075(3) Uani d . 1
C C29 0.7298(5) 0.1335(4) 0.8008(4) 0.0429(18) Uani d . 1
C C30 0.7018(5) 0.0660(4) 0.8263(5) 0.055(2) Uani d . 1
C C31 0.6525(6) 0.0726(5) 0.8783(7) 0.067(3) Uani d . 1
C C32 0.7171(6) -0.0133(5) 0.8045(6) 0.066(2) Uani d . 1
C C33 0.7846(5) 0.1391(4) 0.7549(5) 0.0458(19) Uani d . 1
C C34 0.8380(6) 0.0786(5) 0.7492(5) 0.055(2) Uani d . 1
H H34 0.8376 0.0303 0.7746 0.066 Uiso calc R 1
C C35 0.8911(6) 0.0879(5) 0.7073(6) 0.063(2) Uani d . 1
H H35 0.9261 0.046 0.7048 0.076 Uiso calc R 1
C C36 0.8935(6) 0.1606(6) 0.6675(6) 0.064(2) Uani d . 1
C C37 0.8414(6) 0.2229(5) 0.6741(5) 0.064(2) Uani d . 1
H H37 0.8428 0.2716 0.65 0.077 Uiso calc R 1
C C38 0.7879(6) 0.2120(4) 0.7163(5) 0.057(2) Uani d . 1
H H38 0.7531 0.2536 0.7195 0.069 Uiso calc R 1
N N12 0.9469(6) 0.1718(5) 0.6252(6) 0.088(2) Uani d . 1
C C40 1.0028(8) 0.1056(7) 0.6169(8) 0.112(4) Uani d . 1
H H2A 1.055 0.096 0.674 0.168 Uiso calc R 1
H H2B 1.0235 0.1195 0.5743 0.168 Uiso calc R 1
H H2C 0.9657 0.0592 0.5972 0.168 Uiso calc R 1
C C39 0.9497(9) 0.2454(7) 0.5856(9) 0.120(4) Uani d . 1
H H39A 0.8914 0.2548 0.5342 0.18 Uiso calc R 1
H H39B 0.997 0.2439 0.5676 0.18 Uiso calc R 1
H H39C 0.9625 0.2867 0.6283 0.18 Uiso calc R 1
F F1 1.0871(3) 0.0325(2) 1.0467(3) 0.0559(12) Uani d . 1
F F2 1.2129(3) 0.0504(3) 0.9872(3) 0.0716(14) Uani d . 1
F F3 1.2030(4) 0.1710(3) 0.8831(4) 0.0902(18) Uani d . 1
F F4 1.0695(3) 0.2813(3) 0.8368(3) 0.0693(14) Uani d . 1
F F5 0.9332(3) 0.5268(2) 0.8916(3) 0.0656(13) Uani d . 1
F F6 0.8876(3) 0.6588(2) 0.9494(3) 0.0732(15) Uani d . 1
F F7 0.7774(4) 0.6536(3) 1.0251(3) 0.0825(16) Uani d . 1
F F8 0.7147(4) 0.5164(3) 1.0529(3) 0.0788(15) Uani d . 1
F F9 0.7134(4) 0.2801(3) 1.2112(4) 0.0901(17) Uani d . 1
F F10 0.7836(5) 0.1787(4) 1.3490(4) 0.114(2) Uani d . 1
F F11 0.8793(4) 0.0529(3) 1.3470(4) 0.0985(19) Uani d . 1
F F12 0.9115(3) 0.0247(3) 1.2061(3) 0.0668(13) Uani d . 1
N N1 0.8848(4) 0.2168(3) 0.9395(4) 0.0397(14) Uani d . 1
N N2 0.9106(4) 0.1149(3) 1.0426(4) 0.0430(15) Uani d . 1
N N3 0.7930(4) 0.2111(3) 1.0114(4) 0.0415(15) Uani d . 1
N N4 0.7446(4) 0.3310(3) 1.0461(4) 0.0481(16) Uani d . 1
N N5 0.8011(4) 0.3269(3) 0.9403(4) 0.0424(15) Uani d . 1
N N6 0.9155(4) 0.3390(3) 0.8935(4) 0.0450(16) Uani d . 1
N N7 0.4919(6) 0.1933(5) 0.6413(6) 0.087(3) Uani d . 1
N N8 0.5754(6) 0.3729(6) 0.8302(7) 0.128(4) Uani d . 1
N N9 0.6170(7) 0.0784(6) 0.9201(7) 0.105(3) Uani d . 1
N N10 0.7268(6) -0.0769(4) 0.7912(5) 0.085(3) Uani d . 1
Cl Cl2 0.0612(8) 0.4422(5) 0.7359(6) 0.205(5) Uani d P 0.5
Cl Cl1 0.1625(7) 0.5673(5) 0.7438(6) 0.198(5) Uani d P 0.5
Cl Cl3 0.1146(7) 0.4599(8) 0.6048(6) 0.257(8) Uani d P 0.5
C C41 0.0828(12) 0.5083(12) 0.6709(14) 0.085(6) Uani d P 0.5
H H41 0.027 0.5385 0.6343 0.102 Uiso calc PR 0.5

loop_
_atom_site_aniso_label
_atom_site_aniso_U_11
_atom_site_aniso_U_22
_atom_site_aniso_U_33
_atom_site_aniso_U_12
_atom_site_aniso_U_13
_atom_site_aniso_U_23
B1 0.036(5) 0.037(4) 0.038(5) 0.007(4) 0.013(4) -0.001(4)
C1 0.043(4) 0.029(4) 0.034(4) -0.006(3) 0.012(4) -0.006(3)
C2 0.045(5) 0.034(4) 0.038(4) -0.001(3) 0.014(4) -0.007(3)
C3 0.052(5) 0.030(4) 0.043(5) 0.004(4) 0.014(4) 0.000(3)
C4 0.049(5) 0.055(5) 0.062(6) 0.007(4) 0.022(5) 0.007(4)
C5 0.054(5) 0.057(5) 0.074(6) 0.002(4) 0.041(5) 0.002(4)
C6 0.053(5) 0.047(5) 0.053(5) -0.006(4) 0.023(4) 0.009(4)
C7 0.043(5) 0.038(4) 0.040(4) -0.003(4) 0.014(4) -0.007(3)
C8 0.045(5) 0.031(4) 0.038(4) -0.007(4) 0.009(4) -0.001(3)
C9 0.038(4) 0.042(4) 0.031(4) 0.004(4) 0.006(4) -0.003(3)
C10 0.053(5) 0.032(4) 0.043(5) 0.008(4) 0.008(4) 0.002(3)
C11 0.040(5) 0.058(6) 0.041(5) 0.003(4) 0.008(4) 0.002(4)
C12 0.062(6) 0.036(5) 0.039(5) 0.005(4) 0.002(4) -0.001(4)
C13 0.068(6) 0.031(4) 0.047(5) 0.012(4) 0.013(5) -0.006(4)
C14 0.060(5) 0.050(5) 0.040(5) 0.009(4) 0.011(4) 0.001(4)
C15 0.051(5) 0.044(5) 0.040(5) 0.009(4) 0.005(4) -0.006(4)
C16 0.038(4) 0.040(4) 0.038(4) 0.009(3) 0.005(4) -0.006(4)
C17 0.040(5) 0.043(4) 0.048(5) -0.002(4) 0.016(4) -0.005(4)
C18 0.045(5) 0.049(5) 0.055(5) 0.002(4) 0.022(4) 0.003(4)
C19 0.069(6) 0.062(6) 0.074(7) 0.008(5) 0.045(5) -0.003(5)
C20 0.091(7) 0.093(7) 0.068(7) 0.010(6) 0.056(6) 0.012(6)
C21 0.084(7) 0.065(6) 0.073(7) 0.020(5) 0.044(6) 0.028(5)
C22 0.057(5) 0.053(5) 0.066(6) 0.000(4) 0.033(5) -0.002(4)
C23 0.043(4) 0.045(4) 0.042(5) 0.004(4) 0.020(4) 0.006(4)
C24 0.044(5) 0.036(4) 0.046(5) -0.002(4) 0.013(4) -0.005(3)
C25 0.034(4) 0.044(4) 0.039(4) 0.003(3) 0.011(4) 0.001(3)
C26 0.049(5) 0.051(5) 0.056(5) 0.008(4) 0.014(4) -0.004(4)
C27 0.043(5) 0.062(5) 0.057(6) 0.009(4) 0.002(5) -0.004(5)
C28 0.051(6) 0.079(7) 0.062(6) 0.019(5) -0.002(5) -0.012(5)
C29 0.041(4) 0.035(4) 0.034(4) 0.002(3) 0.001(4) 0.001(3)
C30 0.049(5) 0.043(5) 0.049(5) 0.000(4) 0.003(4) -0.003(4)
C31 0.053(6) 0.065(6) 0.075(7) -0.009(5) 0.024(5) 0.008(5)
C32 0.065(6) 0.047(5) 0.063(6) -0.010(5) 0.012(5) 0.000(4)
C33 0.050(5) 0.039(4) 0.035(4) 0.000(4) 0.009(4) 0.000(3)
C34 0.059(5) 0.047(5) 0.046(5) 0.006(4) 0.014(4) -0.005(4)
C35 0.062(6) 0.063(6) 0.056(6) 0.010(4) 0.019(5) -0.008(4)
C36 0.058(6) 0.081(7) 0.049(5) -0.001(5) 0.021(5) -0.006(5)
C37 0.079(6) 0.057(5) 0.048(5) 0.004(5) 0.024(5) 0.006(4)
C38 0.060(5) 0.047(5) 0.056(5) -0.002(4) 0.021(5) -0.003(4)
N12 0.089(6) 0.095(7) 0.090(6) 0.010(5) 0.051(6) 0.008(5)
C40 0.109(9) 0.124(10) 0.131(11) 0.018(8) 0.080(9) 0.007(8)
C39 0.160(12) 0.115(10) 0.129(10) -0.001(9) 0.103(10) 0.028(8)
F1 0.054(3) 0.044(2) 0.060(3) 0.005(2) 0.019(2) 0.007(2)
F2 0.051(3) 0.069(3) 0.100(4) 0.022(2) 0.039(3) 0.013(3)
F3 0.094(4) 0.089(4) 0.119(5) 0.021(3) 0.077(4) 0.025(3)
F4 0.077(3) 0.064(3) 0.072(3) 0.003(3) 0.039(3) 0.017(3)
F5 0.069(3) 0.043(3) 0.070(3) -0.003(2) 0.020(3) -0.001(2)
F6 0.087(4) 0.036(2) 0.068(3) -0.006(2) 0.012(3) -0.003(2)
F7 0.110(4) 0.048(3) 0.071(3) 0.012(3) 0.027(3) -0.014(2)
F8 0.108(4) 0.062(3) 0.081(4) 0.020(3) 0.056(4) 0.000(3)
F9 0.118(5) 0.084(4) 0.101(4) 0.021(3) 0.079(4) 0.004(3)
F10 0.172(6) 0.118(5) 0.096(5) 0.037(4) 0.100(5) 0.025(4)
F11 0.135(5) 0.096(4) 0.086(4) 0.032(4) 0.070(4) 0.038(3)
F12 0.075(3) 0.058(3) 0.069(3) 0.012(3) 0.034(3) 0.014(2)
N1 0.039(4) 0.033(3) 0.036(3) 0.000(3) 0.008(3) 0.000(3)
N2 0.043(4) 0.039(3) 0.043(4) 0.002(3) 0.016(3) -0.004(3)
N3 0.041(4) 0.039(3) 0.040(4) 0.006(3) 0.016(3) 0.000(3)
N4 0.049(4) 0.046(4) 0.048(4) 0.008(3) 0.021(3) 0.006(3)
N5 0.041(4) 0.035(3) 0.044(4) 0.002(3) 0.013(3) 0.000(3)
N6 0.046(4) 0.039(4) 0.038(4) -0.001(3) 0.010(3) 0.001(3)
N7 0.065(6) 0.096(6) 0.069(6) 0.006(5) 0.006(5) -0.012(5)
N8 0.092(7) 0.111(8) 0.118(8) 0.063(6) -0.002(6) -0.035(6)
N9 0.106(8) 0.113(8) 0.126(9) -0.013(6) 0.080(7) 0.013(6)
N10 0.096(6) 0.041(4) 0.080(6) -0.010(4) 0.009(5) -0.008(4)
Cl2 0.253(11) 0.135(7) 0.134(7) -0.051(7) 0.011(7) 0.055(6)
Cl1 0.206(9) 0.118(6) 0.142(7) -0.061(6) -0.027(6) 0.005(5)
Cl3 0.180(9) 0.446(19) 0.117(6) 0.225(11) 0.045(6) 0.000(8)
C41 0.049(11) 0.099(15) 0.087(15) 0.026(10) 0.016(11) -0.001(12)

loop_
_atom_type_symbol
_atom_type_description
_atom_type_scat_dispersion_real
_atom_type_scat_dispersion_imag
_atom_type_scat_source
C C 0.0033 0.0016 'International Tables Vol C Tables 4.2.6.8 and 6.1.1.4'
H H 0.0000 0.0000 'International Tables Vol C Tables 4.2.6.8 and 6.1.1.4'
N N 0.0061 0.0033 'International Tables Vol C Tables 4.2.6.8 and 6.1.1.4'
B B 0.0013 0.0007 'International Tables Vol C Tables 4.2.6.8 and 6.1.1.4'
F F 0.0171 0.0103 'International Tables Vol C Tables 4.2.6.8 and 6.1.1.4'
Cl Cl 0.1484 0.1585 'International Tables Vol C Tables 4.2.6.8 and 6.1.1.4'

loop_
_geom_angle_atom_site_label_1
_geom_angle_atom_site_label_2
_geom_angle_atom_site_label_3
_geom_angle
N5 B1 N3 105.1(6)
N5 B1 N1 103.8(6)
N3 B1 N1 104.0(6)
N5 B1 C25 116.6(6)
N3 B1 C25 115.1(6)
N1 B1 C25 111.0(6)
N2 C1 N1 121.3(6)
N2 C1 C2 131.9(6)
N1 C1 C2 105.9(6)
C3 C2 C1 133.3(7)
C3 C2 C7 118.5(7)
C1 C2 C7 108.2(6)
F1 C3 C4 119.8(7)
F1 C3 C2 120.3(7)
C4 C3 C2 119.9(7)
F2 C4 C5 119.0(8)
F2 C4 C3 120.4(7)
C5 C4 C3 120.6(7)
F3 C5 C4 119.1(7)
F3 C5 C6 120.5(7)
C4 C5 C6 120.4(7)
F4 C6 C7 120.6(7)
F4 C6 C5 119.2(7)
C7 C6 C5 120.2(7)
C6 C7 C2 120.2(7)
C6 C7 C8 133.8(7)
C2 C7 C8 105.9(6)
N6 C8 N1 121.3(7)
N6 C8 C7 131.8(7)
N1 C8 C7 105.3(6)
N5 C9 N6 123.4(6)
N5 C9 C10 106.2(6)
N6 C9 C10 129.3(7)
C11 C10 C15 117.7(7)
C11 C10 C9 136.0(8)
C15 C10 C9 106.2(7)
F5 C11 C10 119.9(7)
F5 C11 C12 119.7(8)
C10 C11 C12 120.4(8)
C13 C12 F6 120.8(7)
C13 C12 C11 121.1(8)
F6 C12 C11 118.0(8)
C12 C13 F7 118.6(8)
C12 C13 C14 122.5(8)
F7 C13 C14 118.8(9)
F8 C14 C13 121.0(8)
F8 C14 C15 121.3(8)
C13 C14 C15 117.7(8)
C14 C15 C10 120.5(7)
C14 C15 C16 131.6(8)
C10 C15 C16 107.9(6)
N4 C16 N5 123.8(6)
N4 C16 C15 130.8(7)
N5 C16 C15 104.2(7)
N4 C17 N3 123.1(7)
N4 C17 C18 128.6(7)
N3 C17 C18 105.7(6)
C19 C18 C23 120.7(7)
C19 C18 C17 132.7(8)
C23 C18 C17 106.1(7)
F9 C19 C20 120.2(8)
F9 C19 C18 121.1(8)
C20 C19 C18 118.7(8)
F10 C20 C19 119.4(9)
F10 C20 C21 119.1(9)
C19 C20 C21 121.5(8)
F11 C21 C22 120.5(8)
F11 C21 C20 118.6(9)
C22 C21 C20 120.9(8)
F12 C22 C21 119.7(8)
F12 C22 C23 121.2(7)
C21 C22 C23 119.0(8)
C22 C23 C18 119.1(7)
C22 C23 C24 131.7(7)
C18 C23 C24 108.7(6)
N2 C24 N3 123.1(7)
N2 C24 C23 129.7(7)
N3 C24 C23 105.2(6)
C26 C25 C29 120.1(6)
C26 C25 B1 125.0(6)
C29 C25 B1 114.9(6)
C25 C26 C27 124.8(7)
C25 C26 C28 124.2(7)
C27 C26 C28 111.0(7)
N7 C27 C26 174.5(9)
N8 C28 C26 176.3(10)
C30 C29 C33 127.3(7)
C30 C29 C25 115.1(7)
C33 C29 C25 117.2(6)
C29 C30 C32 125.0(8)
C29 C30 C31 119.0(7)
C32 C30 C31 116.0(7)
N9 C31 C30 178.0(11)
N10 C32 C30 175.4(10)
C34 C33 C38 117.2(7)
C34 C33 C29 124.4(7)
C38 C33 C29 118.4(7)
C35 C34 C33 122.0(8)
C35 C34 H34 119.0
C33 C34 H34 119.0
C34 C35 C36 120.8(8)
C34 C35 H35 119.6
C36 C35 H35 119.6
N12 C36 C37 119.9(9)
N12 C36 C35 122.1(9)
C37 C36 C35 118.0(8)
C38 C37 C36 120.0(8)
C38 C37 H37 120.0
C36 C37 H37 120.0
C37 C38 C33 121.9(8)
C37 C38 H38 119.1
C33 C38 H38 119.1
C36 N12 C39 122.0(9)
C36 N12 C40 120.7(9)
C39 N12 C40 117.3(9)
N12 C40 H2A 109.5
N12 C40 H2B 109.5
H2A C40 H2B 109.5
N12 C40 H2C 109.5
H2A C40 H2C 109.5
H2B C40 H2C 109.5
N12 C39 H39A 109.5
N12 C39 H39B 109.5
H39A C39 H39B 109.5
N12 C39 H39C 109.5
H39A C39 H39C 109.5
H39B C39 H39C 109.5
C1 N1 C8 113.2(6)
C1 N1 B1 124.9(6)
C8 N1 B1 121.7(6)
C24 N2 C1 117.0(6)
C17 N3 C24 113.0(6)
C17 N3 B1 122.5(6)
C24 N3 B1 122.5(6)
C16 N4 C17 116.3(6)
C9 N5 C16 114.1(6)
C9 N5 B1 122.5(6)
C16 N5 B1 122.1(6)
C8 N6 C9 116.7(6)
Cl1 C41 Cl3 114.5(13)
Cl1 C41 Cl2 104.4(12)
Cl3 C41 Cl2 109.2(13)
Cl1 C41 H41 109.5
Cl3 C41 H41 109.5
Cl2 C41 H41 109.5

loop_
_geom_bond_atom_site_label_1
_geom_bond_atom_site_label_2
_geom_bond_distance
B1 N5 1.473(9)
B1 N3 1.486(10)
B1 N1 1.489(10)
B1 C25 1.665(10)
C1 N2 1.351(9)
C1 N1 1.353(8)
C1 C2 1.420(10)
C2 C3 1.398(10)
C2 C7 1.428(10)
C3 F1 1.338(8)
C3 C4 1.373(10)
C4 F2 1.331(8)
C4 C5 1.373(11)
C5 F3 1.327(9)
C5 C6 1.389(11)
C6 F4 1.339(8)
C6 C7 1.352(10)
C7 C8 1.447(10)
C8 N6 1.340(8)
C8 N1 1.368(9)
C9 N5 1.343(9)
C9 N6 1.348(9)
C9 C10 1.451(9)
C10 C11 1.359(10)
C10 C15 1.418(11)
C11 F5 1.355(9)
C11 C12 1.384(11)
C12 C13 1.324(11)
C12 F6 1.361(9)
C13 F7 1.351(8)
C13 C14 1.351(11)
C14 F8 1.322(9)
C14 C15 1.408(11)
C15 C16 1.457(10)
C16 N4 1.327(9)
C16 N5 1.365(9)
C17 N4 1.335(9)
C17 N3 1.356(9)
C17 C18 1.464(10)
C18 C19 1.378(11)
C18 C23 1.416(10)
C19 F9 1.330(9)
C19 C20 1.367(12)
C20 F10 1.334(10)
C20 C21 1.380(12)
C21 F11 1.339(9)
C21 C22 1.373(11)
C22 F12 1.337(9)
C22 C23 1.395(10)
C23 C24 1.427(10)
C24 N2 1.350(9)
C24 N3 1.380(9)
C25 C26 1.331(10)
C25 C29 1.481(10)
C26 C27 1.451(12)
C26 C28 1.469(12)
C27 N7 1.126(10)
C28 N8 1.144(11)
C29 C30 1.382(10)
C29 C33 1.444(10)
C30 C32 1.453(12)
C30 C31 1.455(13)
C31 N9 1.114(11)
C32 N10 1.134(10)
C33 C34 1.387(10)
C33 C38 1.415(10)
C34 C35 1.369(11)
C34 H34 0.93
C35 C36 1.420(12)
C35 H35 0.93
C36 N12 1.382(11)
C36 C37 1.403(12)
C37 C38 1.382(11)
C37 H37 0.93
C38 H38 0.93
N12 C39 1.433(13)
N12 C40 1.503(12)
C40 H2A 0.96
C40 H2B 0.96
C40 H2C 0.96
C39 H39A 0.96
C39 H39B 0.96
C39 H39C 0.96
Cl2 C41 1.72(2)
Cl1 C41 1.66(2)
Cl3 C41 1.66(2)
C41 H41 0.98
